data_1507143
loop_
_publ_author_name
'Li, Kuan-Ting'
'Lin, Yong-Bo'
'Yang, Ding-Yah'

_publ_section_title
;
 One-Pot Synthesis of Pyranocoumarins via Microwave-Assisted Pseudo
 Multicomponent Reactions and Their Molecular Switching Properties.
;
_journal_issue 5
_journal_name_full 'Organic letters'
_journal_page_first 1190
_journal_page_last 1193
_journal_paper_doi 10.1021/ol203229z
_journal_volume 14
_journal_year 2012
_chemical_formula_moiety 'C34 H26 Cl N3 O5, C H2 Cl2 '
_chemical_formula_sum 'C35 H28 Cl3 N3 O5'
_chemical_formula_weight 676.95
_space_group_IT_number 14
_symmetry_cell_setting monoclinic
_symmetry_Int_Tables_number 14
_symmetry_space_group_name_Hall '-P 2ybc'
_symmetry_space_group_name_H-M 'P 1 21/c 1'
_atom_sites_solution_hydrogens geom
_atom_sites_solution_primary direct
_atom_sites_solution_secondary difmap
_audit_creation_method SHELXL-97
_cell_angle_alpha 90.00
_cell_angle_beta 114.803(5)
_cell_angle_gamma 90.00
_cell_formula_units_Z 4
_cell_length_a 12.3607(6)
_cell_length_b 19.4377(6)
_cell_length_c 14.5501(6)
_cell_measurement_reflns_used 7205
_cell_measurement_temperature 297(2)
_cell_measurement_theta_max 29.2528
_cell_measurement_theta_min 2.7671
_cell_volume 3173.4(3)
_computing_cell_refinement
; 
CrysAlis RED, Oxford Diffraction Ltd., 
Version 1.171.32.29 (release 10-06-2008 CrysAlis171 .NET) 
(compiled Jun 10 2008,16:49:55) 
;
_computing_data_collection
; 
CrysAlis CCD, Oxford Diffraction Ltd., 
Version 1.171.32.29 (release 10-06-2008 CrysAlis171 .NET) 
(compiled Jun 10 2008,16:49:55) 
;
_computing_data_reduction
; 
CrysAlis RED, Oxford Diffraction Ltd., 
Version 1.171.32.29 (release 10-06-2008 CrysAlis171 .NET) 
(compiled Jun 10 2008,16:49:55) 
;
_computing_molecular_graphics 'Bruker SHELXTL'
_computing_publication_material 'Bruker SHELXTL'
_computing_structure_refinement 'SHELXL-97 (Sheldrick, 2008)'
_computing_structure_solution 'SHELXS-97 (Sheldrick, 2008)'
_diffrn_ambient_temperature 297(2)
_diffrn_measured_fraction_theta_full 0.999
_diffrn_measured_fraction_theta_max 0.896
_diffrn_measurement_device_type 'CCD detector'
_diffrn_measurement_method '\w scans'
_diffrn_radiation_monochromator graphite
_diffrn_radiation_probe x-ray
_diffrn_radiation_type MoK\a
_diffrn_radiation_wavelength 0.71073
_diffrn_reflns_av_R_equivalents 0.0363
_diffrn_reflns_av_sigmaI/netI 0.0774
_diffrn_reflns_limit_h_max 13
_diffrn_reflns_limit_h_min -16
_diffrn_reflns_limit_k_max 26
_diffrn_reflns_limit_k_min -26
_diffrn_reflns_limit_l_max 19
_diffrn_reflns_limit_l_min -19
_diffrn_reflns_number 28405
_diffrn_reflns_theta_full 26.00
_diffrn_reflns_theta_max 29.32
_diffrn_reflns_theta_min 2.77
_diffrn_source 'fine-focus sealed tube'
_exptl_absorpt_coefficient_mu 0.337
_exptl_absorpt_correction_T_max 1.00000
_exptl_absorpt_correction_T_min 0.98099
_exptl_absorpt_correction_type multi-scan
_exptl_absorpt_process_details
; 
CrysAlisPro, Oxford Diffraction Ltd., 
Version 1.171.33.66 (release 28-04-2010 CrysAlis171 .NET) 
(compiled Apr 28 2010,14:27:37) 
Empirical absorption correction using spherical harmonics, 
 implemented in SCALE3 ABSPACK scaling algorithm. 
;
_exptl_crystal_colour yellow
_exptl_crystal_density_diffrn 1.417
_exptl_crystal_density_method 'not measured'
_exptl_crystal_description parallelepiped
_exptl_crystal_F_000 1400
_exptl_crystal_size_max 0.44
_exptl_crystal_size_mid 0.36
_exptl_crystal_size_min 0.23
_refine_diff_density_max 0.528
_refine_diff_density_min -0.776
_refine_diff_density_rms 0.051
_refine_ls_extinction_method none
_refine_ls_goodness_of_fit_ref 0.993
_refine_ls_hydrogen_treatment constr
_refine_ls_matrix_type full
_refine_ls_number_parameters 437
_refine_ls_number_reflns 7784
_refine_ls_number_restraints 0
_refine_ls_restrained_S_all 0.993
_refine_ls_R_factor_all 0.1362
_refine_ls_R_factor_gt 0.0568
_refine_ls_shift/su_max 0.001
_refine_ls_shift/su_mean 0.000
_refine_ls_structure_factor_coef Fsqd
_refine_ls_weighting_details 'calc w=1/[\s^2^(Fo^2^)+(0.0700P)^2^+0.0000P] where P=(Fo^2^+2Fc^2^)/3'
_refine_ls_weighting_scheme calc
_refine_ls_wR_factor_gt 0.1429
_refine_ls_wR_factor_ref 0.1569
_reflns_number_gt 3316
_reflns_number_total 7784
_reflns_threshold_expression >2sigma(I)
_cod_data_source_file ol203229z_si_002.cif
_cod_data_source_block kt100
_cod_original_cell_volume 3173.4(2)
_cod_original_sg_symbol_H-M 'P 21/c'
_cod_database_code 1507143

loop_
_symmetry_equiv_pos_as_xyz
'x, y, z'
'-x, y+1/2, -z+1/2'
'-x, -y, -z'
'x, -y-1/2, z-1/2'

loop_
_atom_site_label
_atom_site_type_symbol
_atom_site_fract_x
_atom_site_fract_y
_atom_site_fract_z
_atom_site_U_iso_or_equiv
_atom_site_adp_type
_atom_site_occupancy
_atom_site_symmetry_multiplicity
_atom_site_calc_flag
_atom_site_refinement_flags
_atom_site_disorder_assembly
_atom_site_disorder_group
Cl1 Cl 0.15052(7) 0.73319(4) 0.68298(5) 0.0674(3) Uani 1 1 d . . .
O1 O 0.08576(16) 1.04956(9) 0.34816(13) 0.0521(5) Uani 1 1 d . . .
O2 O 0.11340(15) 0.85209(9) 0.45274(15) 0.0583(5) Uani 1 1 d . . .
O3 O -0.09831(17) 1.05911(10) 0.33485(15) 0.0600(5) Uani 1 1 d . . .
O4 O -0.00512(17) 0.65276(10) 0.36491(13) 0.0576(5) Uani 1 1 d . . .
O5 O -0.07129(19) 0.75489(10) 0.30383(15) 0.0698(6) Uani 1 1 d . . .
N1 N 0.4671(2) 1.03947(14) 0.3435(2) 0.0714(8) Uani 1 1 d . . .
N2 N 0.1620(2) 0.43161(12) 0.4705(2) 0.0680(7) Uani 1 1 d . . .
N3 N -0.3863(2) 0.77169(13) 0.4904(2) 0.0630(7) Uani 1 1 d . . .
C1 C 0.1868(2) 1.01143(14) 0.36645(19) 0.0469(7) Uani 1 1 d . . .
C2 C 0.2751(3) 1.04452(15) 0.3495(2) 0.0547(7) Uani 1 1 d . . .
H2A H 0.2657 1.0904 0.3294 0.066 Uiso 1 1 calc R . .
C3 C 0.3796(3) 1.00874(17) 0.3629(2) 0.0593(8) Uani 1 1 d . . .
C4 C 0.3894(3) 0.93946(16) 0.3947(2) 0.0583(8) Uani 1 1 d . . .
H4A H 0.4571 0.9143 0.4034 0.070 Uiso 1 1 calc R . .
C5 C 0.3007(2) 0.90893(15) 0.4128(2) 0.0555(7) Uani 1 1 d . . .
H5A H 0.3098 0.8634 0.4344 0.067 Uiso 1 1 calc R . .
C6 C 0.1968(2) 0.94398(14) 0.4000(2) 0.0481(7) Uani 1 1 d . . .
C7 C 0.1001(2) 0.91659(13) 0.41802(19) 0.0449(6) Uani 1 1 d . . .
C8 C -0.0016(2) 0.95329(13) 0.39643(19) 0.0444(6) Uani 1 1 d . . .
C9 C -0.0114(3) 1.02204(14) 0.35886(19) 0.0478(7) Uani 1 1 d . . .
C10 C -0.1019(2) 0.91989(14) 0.40398(19) 0.0469(7) Uani 1 1 d . . .
H10A H -0.1751 0.9422 0.3801 0.056 Uiso 1 1 calc R . .
C11 C -0.0908(2) 0.85779(14) 0.4446(2) 0.0454(6) Uani 1 1 d . . .
C12 C 0.0309(2) 0.82490(13) 0.4936(2) 0.0472(7) Uani 1 1 d . . .
H12A H 0.0644 0.8355 0.5661 0.057 Uiso 1 1 calc R . .
C13 C 0.0364(2) 0.74871(13) 0.4824(2) 0.0438(6) Uani 1 1 d . . .
C14 C 0.0929(2) 0.70450(14) 0.55888(19) 0.0461(7) Uani 1 1 d . . .
C15 C 0.1106(2) 0.63366(13) 0.54349(19) 0.0438(6) Uani 1 1 d . . .
C16 C 0.1783(2) 0.58641(15) 0.6176(2) 0.0558(7) Uani 1 1 d . . .
H16A H 0.2126 0.6001 0.6851 0.067 Uiso 1 1 calc R . .
C17 C 0.1955(3) 0.52098(15) 0.5935(2) 0.0612(8) Uani 1 1 d . . .
H17A H 0.2418 0.4911 0.6449 0.073 Uiso 1 1 calc R . .
C18 C 0.1452(2) 0.49752(14) 0.4934(2) 0.0516(7) Uani 1 1 d . . .
C19 C 0.0764(2) 0.54411(14) 0.4176(2) 0.0536(7) Uani 1 1 d . . .
H19A H 0.0410 0.5304 0.3502 0.064 Uiso 1 1 calc R . .
C20 C 0.0621(2) 0.61013(14) 0.4442(2) 0.0458(6) Uani 1 1 d . . .
C21 C -0.0166(2) 0.72222(14) 0.3783(2) 0.0510(7) Uani 1 1 d . . .
C22 C -0.1904(2) 0.82278(13) 0.4574(2) 0.0473(7) Uani 1 1 d . . .
C23 C -0.3038(2) 0.81401(13) 0.3741(2) 0.0482(7) Uani 1 1 d . . .
C24 C -0.3263(3) 0.82747(15) 0.2723(2) 0.0577(8) Uani 1 1 d . . .
H24A H -0.2646 0.8431 0.2571 0.069 Uiso 1 1 calc R . .
C25 C -0.4371(3) 0.81796(18) 0.1957(3) 0.0730(9) Uani 1 1 d . . .
H25A H -0.4502 0.8262 0.1289 0.088 Uiso 1 1 calc R . .
C26 C -0.5308(3) 0.79565(18) 0.2186(3) 0.0781(10) Uani 1 1 d . . .
H26A H -0.6066 0.7904 0.1668 0.094 Uiso 1 1 calc R . .
C27 C -0.5122(3) 0.78169(16) 0.3154(3) 0.0678(9) Uani 1 1 d . . .
H27A H -0.5755 0.7670 0.3292 0.081 Uiso 1 1 calc R . .
C28 C -0.3993(3) 0.78909(14) 0.3947(2) 0.0529(7) Uani 1 1 d . . .
C29 C -0.2783(3) 0.77772(15) 0.5633(2) 0.0616(8) Uani 1 1 d . . .
H29A H -0.2673 0.7647 0.6281 0.074 Uiso 1 1 calc R . .
C30 C -0.1794(3) 0.80194(13) 0.5511(2) 0.0529(7) Uani 1 1 d . . .
H30A H -0.1057 0.8040 0.6064 0.063 Uiso 1 1 calc R . .
C31 C 0.4679(3) 1.11290(19) 0.3281(3) 0.0826(10) Uani 1 1 d . . .
H31A H 0.4693 1.1365 0.3865 0.114(14) Uiso 1 1 calc R . .
H31B H 0.3976 1.1258 0.2696 0.104(13) Uiso 1 1 calc R . .
H31C H 0.5373 1.1251 0.3179 0.103(12) Uiso 1 1 calc R . .
C32 C 0.5698(3) 0.9992(2) 0.3487(4) 0.0900(12) Uani 1 1 d . . .
H32A H 0.6232 1.0284 0.3341 0.126(14) Uiso 1 1 calc R . .
H32B H 0.5429 0.9625 0.3001 0.106(13) Uiso 1 1 calc R . .
H32C H 0.6106 0.9802 0.4155 0.21(3) Uiso 1 1 calc R . .
C33 C 0.2395(4) 0.38508(19) 0.5476(3) 0.0962(13) Uani 1 1 d . . .
H33A H 0.3210 0.3956 0.5625 0.14(2) Uiso 1 1 calc R . .
H33B H 0.2223 0.3386 0.5235 0.150(18) Uiso 1 1 calc R . .
H33C H 0.2264 0.3901 0.6078 0.149(19) Uiso 1 1 calc R . .
C34 C 0.1179(4) 0.40846(18) 0.3654(3) 0.0812(10) Uani 1 1 d . . .
H34A H 0.1634 0.4299 0.3336 0.120(15) Uiso 1 1 calc R . .
H34B H 0.0355 0.4209 0.3297 0.103(14) Uiso 1 1 calc R . .
H34C H 0.1257 0.3594 0.3638 0.112(13) Uiso 1 1 calc R . .
Cl2 Cl 0.29340(11) 0.69363(7) 0.42706(9) 0.1227(4) Uani 1 1 d . A .
Cl3 Cl 0.3932(6) 0.5580(2) 0.4216(3) 0.198(2) Uani 0.670(12) 1 d P A 1
Cl3' Cl 0.4407(7) 0.5937(10) 0.3995(8) 0.225(5) Uani 0.330(12) 1 d P A 2
C35 C 0.3110(5) 0.6230(3) 0.3538(5) 0.1453(19) Uani 1 1 d . . .

loop_
_atom_site_aniso_label
_atom_site_aniso_U_11
_atom_site_aniso_U_22
_atom_site_aniso_U_33
_atom_site_aniso_U_23
_atom_site_aniso_U_13
_atom_site_aniso_U_12
Cl1 0.0788(5) 0.0675(5) 0.0408(4) -0.0091(4) 0.0102(4) 0.0138(4)
O1 0.0577(12) 0.0471(11) 0.0509(12) 0.0036(9) 0.0223(10) 0.0024(9)
O2 0.0527(12) 0.0428(11) 0.0836(15) 0.0086(10) 0.0326(11) 0.0084(9)
O3 0.0598(13) 0.0519(12) 0.0628(13) 0.0100(10) 0.0202(10) 0.0149(10)
O4 0.0717(13) 0.0520(12) 0.0378(10) -0.0025(9) 0.0118(9) 0.0119(10)
O5 0.0929(15) 0.0638(14) 0.0393(11) 0.0075(10) 0.0144(11) 0.0286(12)
N1 0.0736(18) 0.0719(19) 0.083(2) -0.0116(15) 0.0468(16) -0.0146(15)
N2 0.0936(19) 0.0432(15) 0.0635(17) 0.0031(13) 0.0292(15) 0.0154(13)
N3 0.0676(18) 0.0594(16) 0.0705(18) 0.0048(14) 0.0373(16) 0.0006(13)
C1 0.0487(17) 0.0500(17) 0.0390(15) -0.0064(13) 0.0155(13) 0.0010(14)
C2 0.068(2) 0.0520(17) 0.0494(18) -0.0090(14) 0.0292(15) -0.0083(16)
C3 0.0582(19) 0.073(2) 0.0519(18) -0.0176(16) 0.0278(16) -0.0133(17)
C4 0.0538(18) 0.059(2) 0.065(2) -0.0098(16) 0.0272(16) 0.0015(15)
C5 0.0556(18) 0.0496(17) 0.0594(19) -0.0073(15) 0.0222(15) -0.0002(15)
C6 0.0488(17) 0.0479(17) 0.0441(16) -0.0076(13) 0.0161(13) -0.0005(14)
C7 0.0478(17) 0.0403(16) 0.0428(15) -0.0050(12) 0.0154(13) 0.0012(13)
C8 0.0484(16) 0.0417(15) 0.0409(15) -0.0033(12) 0.0165(13) 0.0030(13)
C9 0.0557(18) 0.0493(18) 0.0358(15) -0.0018(13) 0.0165(13) 0.0004(15)
C10 0.0463(16) 0.0458(17) 0.0473(16) -0.0015(13) 0.0183(13) 0.0075(13)
C11 0.0457(16) 0.0441(17) 0.0455(16) -0.0049(13) 0.0181(13) 0.0032(13)
C12 0.0472(16) 0.0441(16) 0.0525(17) 0.0002(13) 0.0230(14) 0.0049(13)
C13 0.0420(15) 0.0454(16) 0.0422(15) 0.0013(13) 0.0157(12) 0.0056(12)
C14 0.0405(15) 0.0559(18) 0.0400(15) -0.0036(13) 0.0151(12) 0.0042(13)
C15 0.0483(15) 0.0442(16) 0.0390(15) -0.0003(12) 0.0186(12) 0.0009(13)
C16 0.0632(19) 0.060(2) 0.0365(15) 0.0009(14) 0.0137(14) 0.0081(15)
C17 0.080(2) 0.0509(19) 0.0488(18) 0.0076(15) 0.0231(16) 0.0131(16)
C18 0.0614(18) 0.0451(17) 0.0483(17) 0.0012(14) 0.0229(15) 0.0053(14)
C19 0.0677(18) 0.0493(17) 0.0424(16) -0.0063(14) 0.0219(14) 0.0033(15)
C20 0.0481(16) 0.0448(16) 0.0429(16) 0.0022(13) 0.0175(13) 0.0053(13)
C21 0.0586(18) 0.0450(17) 0.0484(17) 0.0009(14) 0.0215(15) 0.0117(14)
C22 0.0521(17) 0.0386(15) 0.0555(18) -0.0012(13) 0.0269(15) 0.0074(13)
C23 0.0502(17) 0.0428(16) 0.0540(18) -0.0047(13) 0.0243(15) 0.0058(13)
C24 0.0561(19) 0.066(2) 0.0547(19) -0.0050(16) 0.0267(16) 0.0005(15)
C25 0.059(2) 0.097(3) 0.057(2) -0.0082(19) 0.0181(17) -0.0018(18)
C26 0.0505(19) 0.095(3) 0.077(3) -0.013(2) 0.0151(18) -0.0092(18)
C27 0.054(2) 0.077(2) 0.076(2) -0.0080(19) 0.0306(18) -0.0073(16)
C28 0.0557(19) 0.0433(16) 0.066(2) -0.0042(14) 0.0321(17) 0.0025(13)
C29 0.081(2) 0.0502(18) 0.064(2) 0.0063(15) 0.040(2) 0.0092(16)
C30 0.0587(18) 0.0458(16) 0.0565(19) 0.0050(14) 0.0265(15) 0.0064(14)
C31 0.080(3) 0.089(3) 0.083(3) -0.002(2) 0.039(3) -0.022(2)
C32 0.078(2) 0.102(3) 0.111(4) -0.022(3) 0.060(3) -0.009(2)
C33 0.125(4) 0.059(3) 0.087(3) 0.009(2) 0.027(3) 0.033(2)
C34 0.121(4) 0.058(2) 0.068(2) -0.0088(18) 0.044(3) 0.009(2)
Cl2 0.1182(9) 0.1600(12) 0.1003(8) -0.0034(8) 0.0560(7) -0.0352(8)
Cl3 0.151(4) 0.191(3) 0.251(4) 0.078(3) 0.082(3) 0.036(2)
Cl3' 0.164(6) 0.308(12) 0.243(8) -0.078(7) 0.127(6) -0.055(7)
C35 0.124(4) 0.121(4) 0.174(6) 0.019(4) 0.046(4) 0.022(3)

loop_
_atom_type_symbol
_atom_type_description
_atom_type_scat_dispersion_real
_atom_type_scat_dispersion_imag
_atom_type_scat_source
C C 0.0033 0.0016 'International Tables Vol C Tables 4.2.6.8 and 6.1.1.4'
H H 0.0000 0.0000 'International Tables Vol C Tables 4.2.6.8 and 6.1.1.4'
N N 0.0061 0.0033 'International Tables Vol C Tables 4.2.6.8 and 6.1.1.4'
O O 0.0106 0.0060 'International Tables Vol C Tables 4.2.6.8 and 6.1.1.4'
Cl Cl 0.1484 0.1585 'International Tables Vol C Tables 4.2.6.8 and 6.1.1.4'

loop_
_geom_angle_atom_site_label_1
_geom_angle_atom_site_label_2
_geom_angle_atom_site_label_3
_geom_angle
C9 O1 C1 122.0(2)
C7 O2 C12 119.45(18)
C21 O4 C20 122.1(2)
C3 N1 C31 121.4(3)
C3 N1 C32 120.0(3)
C31 N1 C32 118.3(3)
C18 N2 C33 121.2(3)
C18 N2 C34 121.1(3)
C33 N2 C34 117.0(3)
C29 N3 C28 116.2(3)
C2 C1 O1 115.9(2)
C2 C1 C6 123.0(3)
O1 C1 C6 121.1(2)
C1 C2 C3 119.7(3)
C1 C2 H2A 120.1
C3 C2 H2A 120.1
N1 C3 C2 121.1(3)
N1 C3 C4 121.2(3)
C2 C3 C4 117.7(3)
C5 C4 C3 120.7(3)
C5 C4 H4A 119.6
C3 C4 H4A 119.6
C4 C5 C6 122.0(3)
C4 C5 H5A 119.0
C6 C5 H5A 119.0
C1 C6 C5 116.8(2)
C1 C6 C7 117.3(2)
C5 C6 C7 125.9(3)
O2 C7 C8 122.3(2)
O2 C7 C6 116.0(2)
C8 C7 C6 121.6(2)
C7 C8 C9 120.0(2)
C7 C8 C10 119.0(2)
C9 C8 C10 120.8(2)
O3 C9 O1 116.3(2)
O3 C9 C8 125.9(3)
O1 C9 C8 117.8(2)
C11 C10 C8 120.8(2)
C11 C10 H10A 119.6
C8 C10 H10A 119.6
C10 C11 C22 122.5(2)
C10 C11 C12 119.5(2)
C22 C11 C12 117.4(2)
O2 C12 C13 103.88(18)
O2 C12 C11 112.2(2)
C13 C12 C11 116.7(2)
O2 C12 H12A 107.9
C13 C12 H12A 107.9
C11 C12 H12A 107.9
C14 C13 C21 118.8(2)
C14 C13 C12 125.0(2)
C21 C13 C12 116.1(2)
C13 C14 C15 123.1(2)
C13 C14 Cl1 120.0(2)
C15 C14 Cl1 116.8(2)
C20 C15 C16 116.4(2)
C20 C15 C14 117.0(2)
C16 C15 C14 126.5(2)
C17 C16 C15 121.6(3)
C17 C16 H16A 119.2
C15 C16 H16A 119.2
C16 C17 C18 121.6(3)
C16 C17 H17A 119.2
C18 C17 H17A 119.2
N2 C18 C17 121.0(3)
N2 C18 C19 121.3(3)
C17 C18 C19 117.7(2)
C20 C19 C18 119.3(3)
C20 C19 H19A 120.3
C18 C19 H19A 120.3
C19 C20 O4 115.5(2)
C19 C20 C15 123.4(3)
O4 C20 C15 121.2(2)
O5 C21 O4 116.5(2)
O5 C21 C13 126.0(3)
O4 C21 C13 117.4(2)
C30 C22 C23 117.5(2)
C30 C22 C11 121.2(3)
C23 C22 C11 121.2(2)
C24 C23 C28 118.0(3)
C24 C23 C22 124.1(2)
C28 C23 C22 117.9(3)
C25 C24 C23 121.3(3)
C25 C24 H24A 119.4
C23 C24 H24A 119.4
C24 C25 C26 119.5(3)
C24 C25 H25A 120.2
C26 C25 H25A 120.2
C27 C26 C25 120.8(3)
C27 C26 H26A 119.6
C25 C26 H26A 119.6
C26 C27 C28 120.8(3)
C26 C27 H27A 119.6
C28 C27 H27A 119.6
N3 C28 C27 117.6(3)
N3 C28 C23 122.9(3)
C27 C28 C23 119.5(3)
N3 C29 C30 125.3(3)
N3 C29 H29A 117.4
C30 C29 H29A 117.4
C22 C30 C29 120.1(3)
C22 C30 H30A 120.0
C29 C30 H30A 120.0
N1 C31 H31A 109.5
N1 C31 H31B 109.5
H31A C31 H31B 109.5
N1 C31 H31C 109.5
H31A C31 H31C 109.5
H31B C31 H31C 109.5
N1 C32 H32A 109.5
N1 C32 H32B 109.5
H32A C32 H32B 109.5
N1 C32 H32C 109.5
H32A C32 H32C 109.5
H32B C32 H32C 109.5
N2 C33 H33A 109.5
N2 C33 H33B 109.5
H33A C33 H33B 109.5
N2 C33 H33C 109.5
H33A C33 H33C 109.5
H33B C33 H33C 109.5
N2 C34 H34A 109.5
N2 C34 H34B 109.5
H34A C34 H34B 109.5
N2 C34 H34C 109.5
H34A C34 H34C 109.5
H34B C34 H34C 109.5
Cl3' C35 Cl3 37.6(5)
Cl3' C35 Cl2 112.5(5)
Cl3 C35 Cl2 115.0(4)

loop_
_geom_bond_atom_site_label_1
_geom_bond_atom_site_label_2
_geom_bond_distance
Cl1 C14 1.732(3)
O1 C9 1.382(3)
O1 C1 1.379(3)
O2 C7 1.336(3)
O2 C12 1.477(3)
O3 C9 1.217(3)
O4 C21 1.380(3)
O4 C20 1.379(3)
O5 C21 1.191(3)
N1 C3 1.365(3)
N1 C31 1.445(4)
N1 C32 1.466(4)
N2 C18 1.361(3)
N2 C33 1.446(4)
N2 C34 1.463(4)
N3 C29 1.316(4)
N3 C28 1.375(4)
C1 C2 1.374(4)
C1 C6 1.386(4)
C2 C3 1.407(4)
C2 H2A 0.9300
C3 C4 1.413(4)
C4 C5 1.367(4)
C4 H4A 0.9300
C5 C6 1.394(4)
C5 H5A 0.9300
C6 C7 1.430(4)
C7 C8 1.362(3)
C8 C9 1.430(4)
C8 C10 1.444(3)
C10 C11 1.325(3)
C10 H10A 0.9300
C11 C22 1.486(3)
C11 C12 1.510(3)
C12 C13 1.495(3)
C12 H12A 0.9800
C13 C14 1.347(3)
C13 C21 1.468(4)
C14 C15 1.426(4)
C15 C20 1.389(3)
C15 C16 1.396(4)
C16 C17 1.359(4)
C16 H16A 0.9300
C17 C18 1.399(4)
C17 H17A 0.9300
C18 C19 1.404(4)
C19 C20 1.373(4)
C19 H19A 0.9300
C22 C30 1.373(4)
C22 C23 1.428(4)
C23 C24 1.411(4)
C23 C28 1.420(4)
C24 C25 1.368(4)
C24 H24A 0.9300
C25 C26 1.401(4)
C25 H25A 0.9300
C26 C27 1.356(4)
C26 H26A 0.9300
C27 C28 1.396(4)
C27 H27A 0.9300
C29 C30 1.389(4)
C29 H29A 0.9300
C30 H30A 0.9300
C31 H31A 0.9600
C31 H31B 0.9600
C31 H31C 0.9600
C32 H32A 0.9600
C32 H32B 0.9600
C32 H32C 0.9600
C33 H33A 0.9600
C33 H33B 0.9600
C33 H33C 0.9600
C34 H34A 0.9600
C34 H34B 0.9600
C34 H34C 0.9600
Cl2 C35 1.806(6)
Cl3 C35 1.663(6)
Cl3' C35 1.563(9)
